data_7064364
loop_
_publ_author_name
'Zhou, Wen'
'Shi, Chao'
'Xu, Liang'
'Wang, Ze-Jie'
'Wang, Na'
'Liao, Rong-Meng'
'An, Zhen'
'Ye, Heng-Yun'
'Miao, Le-Ping'

_publ_section_title
;
 A hybrid metal--halide antiperovskite semiconductor ferroelectric
;
_journal_issue 17
_journal_name_full 'New Journal of Chemistry'
_journal_page_first 7432
_journal_page_last 7437
_journal_paper_doi 10.1039/D6NJ00529B
_journal_volume 50
_journal_year 2026
_chemical_formula_sum 'C18 H36 Cl0.32 I6.57 N3 Pt'
_chemical_formula_weight 1335.47
_space_group_crystal_system monoclinic
_space_group_IT_number 9
_space_group_name_Hall 'C -2yc'
_space_group_name_H-M_alt 'C 1 c 1'
_atom_sites_solution_hydrogens geom
_audit_creation_method SHELXL-2017/1
_audit_update_record
;
2026-02-03 deposited with the CCDC.	2026-03-25 downloaded from the CCDC.
;
_cell_angle_alpha 90.000(3)
_cell_angle_beta 91.96
_cell_angle_gamma 90
_cell_formula_units_Z 4
_cell_length_a 12.9639(5)
_cell_length_b 13.3992(7)
_cell_length_c 18.308
_cell_measurement_reflns_used 7872
_cell_measurement_temperature 298(2)
_cell_measurement_theta_max 30.8740
_cell_measurement_theta_min 2.2140
_cell_volume 3178.3(2)
_computing_structure_refinement 'SHELXL-2017/1 (Sheldrick, 2017)'
_diffrn_ambient_temperature 298(2)
_diffrn_measured_fraction_theta_full 1.000
_diffrn_measured_fraction_theta_max 0.838
_diffrn_measurement_device_type 'rigaku synergy'
_diffrn_radiation_type MoK\a
_diffrn_radiation_wavelength 0.71073
_diffrn_reflns_av_R_equivalents 0.0367
_diffrn_reflns_av_unetI/netI 0.0468
_diffrn_reflns_Laue_measured_fraction_full 1.000
_diffrn_reflns_Laue_measured_fraction_max 0.838
_diffrn_reflns_limit_h_max 17
_diffrn_reflns_limit_h_min -18
_diffrn_reflns_limit_k_max 19
_diffrn_reflns_limit_k_min -15
_diffrn_reflns_limit_l_max 25
_diffrn_reflns_limit_l_min -21
_diffrn_reflns_number 19716
_diffrn_reflns_point_group_measured_fraction_full 1.000
_diffrn_reflns_point_group_measured_fraction_max 0.838
_diffrn_reflns_theta_full 25.242
_diffrn_reflns_theta_max 30.920
_diffrn_reflns_theta_min 2.187
_exptl_absorpt_coefficient_mu 10.840
_exptl_absorpt_correction_T_max 1.00000
_exptl_absorpt_correction_T_min 0.38266
_exptl_absorpt_correction_type multi-scan
_exptl_crystal_colour dark
_exptl_crystal_density_diffrn 2.791
_exptl_crystal_description block
_exptl_crystal_F_000 2388
_refine_diff_density_max 3.195
_refine_diff_density_min -0.839
_refine_diff_density_rms 0.208
_refine_ls_abs_structure_details
;
 Refined as an inversion twin.
;
_refine_ls_abs_structure_Flack 0.665(15)
_refine_ls_extinction_method none
_refine_ls_goodness_of_fit_ref 1.038
_refine_ls_hydrogen_treatment constr
_refine_ls_matrix_type full
_refine_ls_number_parameters 264
_refine_ls_number_reflns 7412
_refine_ls_number_restraints 8
_refine_ls_restrained_S_all 1.037
_refine_ls_R_factor_all 0.0649
_refine_ls_R_factor_gt 0.0441
_refine_ls_shift/su_max 0.000
_refine_ls_shift/su_mean 0.000
_refine_ls_structure_factor_coef Fsqd
_refine_ls_weighting_details 'w=1/[\s^2^(Fo^2^)+(0.0451P)^2^+32.5791P] where P=(Fo^2^+2Fc^2^)/3'
_refine_ls_weighting_scheme calc
_refine_ls_wR_factor_gt 0.1057
_refine_ls_wR_factor_ref 0.1129
_reflns_Friedel_coverage 0.998
_reflns_Friedel_fraction_full 1.000
_reflns_Friedel_fraction_max 0.838
_reflns_number_gt 5586
_reflns_number_total 7412
_reflns_threshold_expression 'I > 2\s(I)'
_cod_data_source_file d6nj00529b2.cif
_cod_data_source_block YHY_PT7221_1_6_RT3_auto
_cod_depositor_comments 'Adding full bibliography for 7064362--7064364.cif.'
_cod_original_cell_volume 3178.27(19)
_cod_original_sg_symbol_H-M 'C c'
_cod_database_code 7064364
_shelx_shelxl_version_number 2017/1
_shelx_space_group_comment
;
The symmetry employed for this shelxl refinement is uniquely defined
by the following loop, which should always be used as a source of
symmetry information in preference to the above space-group names.
They are only intended as comments.
;

loop_
_space_group_symop_operation_xyz
'x, y, z'
'x, -y, z+1/2'
'x+1/2, y+1/2, z'
'x+1/2, -y+1/2, z+1/2'

loop_
_atom_site_label
_atom_site_type_symbol
_atom_site_fract_x
_atom_site_fract_y
_atom_site_fract_z
_atom_site_U_iso_or_equiv
_atom_site_adp_type
_atom_site_occupancy
_atom_site_site_symmetry_order
_atom_site_calc_flag
_atom_site_refinement_flags_posn
_atom_site_refinement_flags_adp
_atom_site_refinement_flags_occupancy
_atom_site_disorder_assembly
_atom_site_disorder_group
Pt1 Pt 0.00009(10) 0.00210(6) 0.00003(8) 0.02987(13) Uani 1 1 d . . . . .
I1 I -0.01728(14) 0.01020(11) -0.14552(9) 0.0545(5) Uani 1 1 d . . . . .
I2 I 0.15114(9) -0.13442(10) -0.00888(7) 0.0456(4) Uani 1 1 d . . . . .
I3 I 0.14081(9) 0.14970(10) -0.00115(7) 0.0424(4) Uani 1 1 d . . . . .
I4 I -0.13809(10) -0.14558(12) 0.00055(8) 0.0556(5) Uani 1 1 d . . . . .
I5 I -0.15051(10) 0.13623(12) 0.00835(8) 0.0530(5) Uani 1 1 d . . . . .
I6 I 0.01394(14) -0.00300(9) 0.14701(9) 0.0460(4) Uani 1 1 d . . . . .
I7 I 0.4237(2) 0.07696(15) 0.19562(16) 0.0766(8) Uani 0.676(8) 1 d . . P . .
Cl1 Cl 0.4237(2) 0.07696(15) 0.19562(16) 0.0766(8) Uani 0.324(8) 1 d . . P . .
N3 N 0.3961(14) 0.0072(13) 0.0156(12) 0.071(6) Uani 1 1 d . . . . .
H3A H 0.395669 0.029833 0.061277 0.085 Uiso 1 1 calc R U . . .
H3B H 0.332255 -0.006601 -0.000749 0.085 Uiso 1 1 calc R U . . .
C13 C 0.456(3) 0.076(2) -0.037(2) 0.117(13) Uani 1 1 d . . . . .
H13A H 0.427376 0.143664 -0.041882 0.140 Uiso 1 1 calc R U . . .
C14 C 0.425(4) -0.001(2) -0.1054(17) 0.120(14) Uani 1 1 d . . . . .
H14A H 0.352991 0.004309 -0.119996 0.144 Uiso 1 1 calc R U . . .
H14B H 0.467262 0.011869 -0.147294 0.144 Uiso 1 1 calc R U . . .
C15 C 0.450(2) -0.100(2) -0.0712(15) 0.092(9) Uani 1 1 d . . . . .
H15A H 0.392390 -0.146107 -0.077618 0.110 Uiso 1 1 calc R U . . .
H15B H 0.510474 -0.129928 -0.092498 0.110 Uiso 1 1 calc R U . . .
C16 C 0.4698(16) -0.0776(15) 0.0060(15) 0.061(7) Uani 1 1 d . . . . .
H16A H 0.455348 -0.134264 0.037920 0.073 Uiso 1 1 calc R U . . .
C17 C 0.5654(16) -0.033(2) 0.0228(16) 0.074(7) Uani 1 1 d . . . . .
H17A H 0.620954 -0.070216 0.000923 0.088 Uiso 1 1 calc R U . . .
H17B H 0.578417 -0.029960 0.075224 0.088 Uiso 1 1 calc R U . . .
C18 C 0.554(2) 0.072(3) -0.0110(19) 0.110(13) Uani 1 1 d . . . . .
H18A H 0.567295 0.123439 0.025771 0.132 Uiso 1 1 calc R U . . .
H18B H 0.601704 0.081503 -0.050206 0.132 Uiso 1 1 calc R U . . .
N2 N -0.2966(15) 0.3043(14) -0.3027(12) 0.075(6) Uani 1 1 d . . . . .
H2A H -0.231930 0.323151 -0.310033 0.091 Uiso 1 1 calc R U . . .
H2B H -0.340721 0.341482 -0.329237 0.091 Uiso 1 1 calc R U . . .
C7 C -0.3216(16) 0.2999(15) -0.2237(12) 0.058(5) Uani 1 1 d . . . . .
H7A H -0.319061 0.363137 -0.196813 0.070 Uiso 1 1 calc R U . . .
C8 C -0.248(3) 0.222(2) -0.1990(16) 0.099(10) Uani 1 1 d . U . . .
H8A H -0.181850 0.251335 -0.185699 0.119 Uiso 1 1 calc R U . . .
H8B H -0.273862 0.187773 -0.156505 0.119 Uiso 1 1 calc R U . . .
C9 C -0.237(2) 0.152(2) -0.2585(17) 0.089(9) Uani 1 1 d . U . . .
H9A H -0.254309 0.084424 -0.243924 0.106 Uiso 1 1 calc R U . . .
H9B H -0.167995 0.152911 -0.276857 0.106 Uiso 1 1 calc R U . . .
C10 C -0.314(2) 0.191(2) -0.3135(13) 0.078(7) Uani 1 1 d . . . . .
H10A H -0.302116 0.168506 -0.363364 0.094 Uiso 1 1 calc R U . . .
C11 C -0.4169(19) 0.180(2) -0.2924(18) 0.093(9) Uani 1 1 d . . . . .
H11A H -0.430302 0.110701 -0.280102 0.112 Uiso 1 1 calc R U . . .
H11B H -0.464244 0.199503 -0.331918 0.112 Uiso 1 1 calc R U . . .
C12 C -0.430(2) 0.244(2) -0.2285(16) 0.101(9) Uani 1 1 d . . . . .
H12A H -0.441622 0.204880 -0.184863 0.122 Uiso 1 1 calc R U . . .
H12B H -0.486843 0.290355 -0.236349 0.122 Uiso 1 1 calc R U . . .
N1 N 0.6144(13) 0.2566(13) 0.2146(11) 0.068(5) Uani 1 1 d . . . . .
H1A H 0.561108 0.215797 0.206270 0.082 Uiso 1 1 calc R U . . .
H1B H 0.596672 0.318947 0.203062 0.082 Uiso 1 1 calc R U . . .
C1 C 0.659(2) 0.248(3) 0.2907(14) 0.099(10) Uani 1 1 d . . . . .
H1C H 0.610317 0.263461 0.328811 0.119 Uiso 1 1 calc R U . . .
C2 C 0.741(3) 0.326(2) 0.281(2) 0.105(11) Uani 1 1 d . . . . .
H2C H 0.712169 0.392172 0.284658 0.127 Uiso 1 1 calc R U . . .
H2D H 0.796352 0.318014 0.317432 0.127 Uiso 1 1 calc R U . . .
C3 C 0.778(3) 0.306(3) 0.206(2) 0.144(18) Uani 1 1 d . . . . .
H3C H 0.849011 0.282870 0.207150 0.173 Uiso 1 1 calc R U . . .
H3D H 0.772568 0.365467 0.175331 0.173 Uiso 1 1 calc R U . . .
C4 C 0.7034(18) 0.2252(18) 0.1797(12) 0.067(6) Uani 1 1 d . . . . .
H4A H 0.694467 0.221976 0.126372 0.080 Uiso 1 1 calc R U . . .
C5 C 0.720(3) 0.127(2) 0.2140(15) 0.111(11) Uani 1 1 d . . . . .
H5A H 0.676034 0.076742 0.190808 0.133 Uiso 1 1 calc R U . . .
H5B H 0.791563 0.106102 0.210588 0.133 Uiso 1 1 calc R U . . .
C6 C 0.694(3) 0.142(3) 0.2903(15) 0.103(9) Uani 1 1 d . . . . .
H6A H 0.752989 0.131641 0.323098 0.123 Uiso 1 1 calc R U . . .
H6B H 0.638571 0.097122 0.304072 0.123 Uiso 1 1 calc R U . . .

loop_
_atom_site_aniso_label
_atom_site_aniso_U_11
_atom_site_aniso_U_22
_atom_site_aniso_U_33
_atom_site_aniso_U_23
_atom_site_aniso_U_13
_atom_site_aniso_U_12
Pt1 0.0294(2) 0.0302(2) 0.0300(2) -0.0004(2) 0.00108(16) -0.0006(2)
I1 0.0669(13) 0.0667(10) 0.0294(9) -0.0022(7) -0.0053(9) 0.0023(8)
I2 0.0395(9) 0.0381(7) 0.0595(11) -0.0013(7) 0.0054(8) 0.0058(6)
I3 0.0445(9) 0.0397(7) 0.0431(8) 0.0025(7) 0.0048(7) -0.0088(7)
I4 0.0423(10) 0.0467(8) 0.0780(13) -0.0079(8) 0.0049(9) -0.0151(7)
I5 0.0458(11) 0.0515(9) 0.0618(12) 0.0018(8) 0.0043(9) 0.0164(7)
I6 0.0613(11) 0.0443(8) 0.0324(9) 0.0025(5) 0.0041(8) -0.0036(6)
I7 0.0708(13) 0.0750(14) 0.0832(15) -0.0136(11) -0.0073(9) 0.0040(10)
Cl1 0.0708(13) 0.0750(14) 0.0832(15) -0.0136(11) -0.0073(9) 0.0040(10)
N3 0.035(9) 0.084(13) 0.094(16) -0.049(11) 0.007(9) -0.001(8)
C13 0.14(3) 0.061(17) 0.15(3) 0.046(19) 0.08(2) 0.031(18)
C14 0.20(4) 0.10(2) 0.064(18) 0.003(15) 0.02(2) 0.07(2)
C15 0.11(2) 0.071(16) 0.09(2) -0.030(15) 0.043(17) -0.025(15)
C16 0.051(13) 0.038(10) 0.091(17) 0.003(11) -0.023(13) -0.005(9)
C17 0.027(10) 0.094(19) 0.10(2) -0.014(16) 0.003(11) -0.013(11)
C18 0.055(17) 0.14(3) 0.14(3) -0.01(2) 0.065(18) -0.036(17)
N2 0.057(11) 0.070(12) 0.099(16) 0.024(11) -0.006(10) 0.014(9)
C7 0.060(12) 0.054(11) 0.060(13) -0.023(10) 0.001(10) -0.002(9)
C8 0.11(2) 0.11(2) 0.077(19) 0.036(16) -0.006(16) 0.041(19)
C9 0.10(2) 0.068(16) 0.10(2) -0.012(14) 0.007(16) 0.026(14)
C10 0.095(19) 0.098(19) 0.043(12) -0.001(11) 0.016(12) 0.024(15)
C11 0.052(14) 0.10(2) 0.13(2) -0.018(18) -0.016(14) -0.004(13)
C12 0.10(2) 0.11(2) 0.09(2) -0.007(18) 0.021(17) -0.009(18)
N1 0.056(10) 0.056(10) 0.092(15) 0.009(10) -0.004(9) 0.011(8)
C1 0.093(19) 0.15(3) 0.057(16) -0.058(17) 0.031(14) -0.015(19)
C2 0.10(2) 0.08(2) 0.14(3) -0.01(2) -0.01(2) -0.001(17)
C3 0.15(4) 0.15(4) 0.13(3) 0.05(3) -0.03(3) -0.09(3)
C4 0.071(14) 0.079(16) 0.053(13) 0.025(11) 0.021(11) 0.009(12)
C5 0.18(3) 0.076(17) 0.077(19) -0.013(14) 0.017(19) 0.07(2)
C6 0.12(2) 0.11(2) 0.072(19) 0.016(17) -0.016(17) 0.002(19)

loop_
_atom_type_symbol
_atom_type_description
_atom_type_scat_dispersion_real
_atom_type_scat_dispersion_imag
_atom_type_scat_source
C C 0.0033 0.0016 'International Tables Vol C Tables 4.2.6.8 and 6.1.1.4'
H H 0.0000 0.0000 'International Tables Vol C Tables 4.2.6.8 and 6.1.1.4'
N N 0.0061 0.0033 'International Tables Vol C Tables 4.2.6.8 and 6.1.1.4'
I I -0.4742 1.8119 'International Tables Vol C Tables 4.2.6.8 and 6.1.1.4'
Pt Pt -1.7033 8.3905 'International Tables Vol C Tables 4.2.6.8 and 6.1.1.4'
Cl Cl 0.1484 0.1585 'International Tables Vol C Tables 4.2.6.8 and 6.1.1.4'

loop_
_geom_angle_atom_site_label_1
_geom_angle_atom_site_label_2
_geom_angle_atom_site_label_3
_geom_angle
_geom_angle_site_symmetry_1
_geom_angle_site_symmetry_3
_geom_angle_publ_flag
I5 Pt1 I1 89.58(6) . . ?
I5 Pt1 I4 90.38(7) . . ?
I1 Pt1 I4 90.00(6) . . ?
I5 Pt1 I2 179.54(8) . . ?
I1 Pt1 I2 90.22(6) . . ?
I4 Pt1 I2 89.20(5) . . ?
I5 Pt1 I3 90.17(5) . . ?
I1 Pt1 I3 89.78(6) . . ?
I4 Pt1 I3 179.40(8) . . ?
I2 Pt1 I3 90.24(6) . . ?
I5 Pt1 I6 89.08(6) . . ?
I1 Pt1 I6 178.65(8) . . ?
I4 Pt1 I6 89.97(6) . . ?
I2 Pt1 I6 91.12(6) . . ?
I3 Pt1 I6 90.27(6) . . ?
C16 N3 C13 92.7(18) . . ?
C18 C13 N3 104(3) . . ?
C18 C13 C14 116(3) . . ?
N3 C13 C14 89(2) . . ?
C15 C14 C13 101(2) . . ?
C16 C15 C14 104(2) . . ?
C17 C16 C15 115(2) . . ?
C17 C16 N3 102.6(18) . . ?
C15 C16 N3 100.5(19) . . ?
C16 C17 C18 103.2(19) . . ?
C13 C18 C17 104(2) . . ?
C7 N2 C10 92.9(16) . . ?
C8 C7 N2 99.6(18) . . ?
C8 C7 C12 104(2) . . ?
N2 C7 C12 100.7(17) . . ?
C9 C8 C7 108(2) . . ?
C8 C9 C10 102(2) . . ?
C11 C10 C9 113(2) . . ?
C11 C10 N2 102(2) . . ?
C9 C10 N2 100(2) . . ?
C10 C11 C12 107(2) . . ?
C11 C12 C7 101(2) . . ?
C4 N1 C1 95.9(18) . . ?
C6 C1 N1 100.3(18) . . ?
C6 C1 C2 117(3) . . ?
N1 C1 C2 95(2) . . ?
C3 C2 C1 104(3) . . ?
C2 C3 C4 101(3) . . ?
N1 C4 C5 101(2) . . ?
N1 C4 C3 100(3) . . ?
C5 C4 C3 115(3) . . ?
C6 C5 C4 104(2) . . ?
C5 C6 C1 102(2) . . ?

loop_
_geom_bond_atom_site_label_1
_geom_bond_atom_site_label_2
_geom_bond_distance
_geom_bond_site_symmetry_2
_geom_bond_publ_flag
Pt1 I5 2.6618(17) . ?
Pt1 I1 2.669(2) . ?
Pt1 I4 2.6695(17) . ?
Pt1 I2 2.6887(16) . ?
Pt1 I3 2.6912(16) . ?
Pt1 I6 2.6915(19) . ?
N3 C16 1.50(3) . ?
N3 C13 1.55(3) . ?
C13 C18 1.35(4) . ?
C13 C14 1.66(5) . ?
C14 C15 1.50(4) . ?
C15 C16 1.46(4) . ?
C16 C17 1.40(3) . ?
C17 C18 1.55(4) . ?
N2 C7 1.49(3) . ?
N2 C10 1.54(3) . ?
C7 C8 1.48(3) . ?
C7 C12 1.60(3) . ?
C8 C9 1.45(4) . ?
C9 C10 1.49(3) . ?
C10 C11 1.41(3) . ?
C11 C12 1.47(4) . ?
N1 C4 1.40(3) . ?
N1 C1 1.49(3) . ?
C1 C6 1.49(4) . ?
C1 C2 1.50(4) . ?
C2 C3 1.50(5) . ?
C3 C4 1.52(4) . ?
C4 C5 1.47(3) . ?
C5 C6 1.47(4) . ?
